data_7233594
loop_
_publ_author_name
'Orrego-Hern\'andez, Jessica'
'Lizarazo, Carolina'
'Cobo, Justo'
'Portilla, Jaime'

_publ_section_title
;
 Pyrazolo-fused 4-azafluorenones as key reagents for the synthesis of
 fluorescent dicyanovinylidene-substituted derivatives
;
_journal_issue 47
_journal_name_full 'RSC Advances'
_journal_page_first 27318
_journal_paper_doi 10.1039/C9RA04682H
_journal_volume 9
_journal_year 2019
_chemical_compound_source 'synthetized by authors'
_chemical_formula_moiety 'C30 H19 N5 O'
_chemical_formula_sum 'C30 H19 N5 O'
_chemical_formula_weight 465.5
_chemical_melting_point 518.0(10)
_chemical_name_systematic
2-(4-(4-Methoxyphenyl)-3-methyl-1-phenylindeno[1,2-b]pyrazolo[4,3-e]pyridin-5(1H)-ylidene)malononitrile'
_space_group_IT_number 15
_space_group_name_Hall '-C 2yc'
_space_group_name_H-M_alt 'C 1 2/c 1'
_symmetry_cell_setting monoclinic
_symmetry_Int_Tables_number 15
_symmetry_space_group_name_Hall '-C 2yc'
_symmetry_space_group_name_H-M 'C 1 2/c 1'
_atom_sites_solution_hydrogens geom
_atom_sites_solution_primary difmap
_audit_creation_date 2019-08-13T08:39:49-00:00
_audit_creation_method 'WinGX routine CIF_UPDATE'
_audit_update_record
;
2019-08-13 deposited with the CCDC.    2019-08-26 downloaded from the CCDC.
;
_cell_angle_alpha 90
_cell_angle_beta 96.052(12)
_cell_angle_gamma 90
_cell_formula_units_Z 8
_cell_length_a 14.878(7)
_cell_length_b 12.149(6)
_cell_length_c 27.262(12)
_cell_measurement_reflns_used 9940
_cell_measurement_temperature 100(1)
_cell_measurement_theta_max 27.32
_cell_measurement_theta_min 2.345
_cell_measurement_wavelength 0.71073
_cell_volume 4900(4)
_computing_cell_refinement 'SAINT V8.37A (Bruker AXS Inc., 2015)'
_computing_data_collection 'APEX3 v2016.1--0 (Bruker AXS Inc., 2016)'
_computing_data_reduction 'SAINT V8.37A (Bruker AXS Inc., 2015)'
_computing_molecular_graphics 'mercury 3.10.3'
_computing_publication_material 'wingx v2018.2'
_computing_structure_refinement 'SHELXL-2018/3 (Sheldrick, 2018)'
_computing_structure_solution 'SHELXT 2014/5 (Sheldrick, 2014)'
_diffrn_ambient_temperature 100
_diffrn_detector_type 'CMOS Photon 100'
_diffrn_measured_fraction_theta_full 1
_diffrn_measured_fraction_theta_max 1
_diffrn_measurement_device 'Bruker D8 Venture'
_diffrn_measurement_device_type 'Bruker D8 Venture'
_diffrn_measurement_method '\f and \w scans'
_diffrn_radiation_monochromator 'multilayer mirror'
_diffrn_radiation_type MoK\a
_diffrn_radiation_wavelength 0.71073
_diffrn_reflns_av_R_equivalents 0.0906
_diffrn_reflns_av_unetI/netI 0.0421
_diffrn_reflns_Laue_measured_fraction_full 1
_diffrn_reflns_Laue_measured_fraction_max 1
_diffrn_reflns_limit_h_max 19
_diffrn_reflns_limit_h_min -19
_diffrn_reflns_limit_k_max 15
_diffrn_reflns_limit_k_min -15
_diffrn_reflns_limit_l_max 35
_diffrn_reflns_limit_l_min -35
_diffrn_reflns_number 70587
_diffrn_reflns_point_group_measured_fraction_full 1
_diffrn_reflns_point_group_measured_fraction_max 1
_diffrn_reflns_theta_full 27.496
_diffrn_reflns_theta_max 27.496
_diffrn_reflns_theta_min 2.248
_diffrn_source_type 'INCOATEC high brilliance microfocus sealed tube'
_exptl_absorpt_coefficient_mu 0.08
_exptl_absorpt_correction_T_max 0.7456
_exptl_absorpt_correction_T_min 0.6907
_exptl_absorpt_correction_type multi-scan
_exptl_absorpt_process_details
;
SADABS-2016/2 (Bruker,2016/2) was used for absorption correction.
;
_exptl_crystal_colour orange
_exptl_crystal_density_diffrn 1.262
_exptl_crystal_description block
_exptl_crystal_F_000 1936
_exptl_crystal_recrystallization_method 'Re-crystallisation from solvent: DMF'
_exptl_crystal_size_max 0.307
_exptl_crystal_size_mid 0.2
_exptl_crystal_size_min 0.18
_refine_diff_density_max 0.266
_refine_diff_density_min -0.335
_refine_diff_density_rms 0.07
_refine_ls_extinction_method none
_refine_ls_goodness_of_fit_ref 1.121
_refine_ls_hydrogen_treatment constr
_refine_ls_matrix_type full
_refine_ls_number_parameters 327
_refine_ls_number_reflns 5639
_refine_ls_number_restraints 0
_refine_ls_restrained_S_all 1.121
_refine_ls_R_factor_all 0.09
_refine_ls_R_factor_gt 0.0628
_refine_ls_shift/su_max 0
_refine_ls_shift/su_mean 0
_refine_ls_structure_factor_coef Fsqd
_refine_ls_weighting_details 'w=1/[\s^2^(Fo^2^)+(0.0353P)^2^+12.4144P] where P=(Fo^2^+2Fc^2^)/3'
_refine_ls_weighting_scheme calc
_refine_ls_wR_factor_gt 0.1251
_refine_ls_wR_factor_ref 0.1339
_reflns_Friedel_coverage 0
_reflns_number_gt 4245
_reflns_number_total 5639
_reflns_threshold_expression 'I > 2\s(I)'
_cod_data_source_file c9ra04682h2.cif
_cod_data_source_block 1_a_sq
_cod_original_sg_symbol_H-M 'C 2/c'
_cod_database_code 7233594
_shelx_estimated_absorpt_t_min 0.976
_shelx_estimated_absorpt_t_max 0.986
_shelx_shelxl_version_number 2018/3
_platon_squeeze_void_probe_radius 1.20

loop_
_symmetry_equiv_pos_as_xyz
'x, y, z'
'-x, y, -z+1/2'
'x+1/2, y+1/2, z'
'-x+1/2, y+1/2, -z+1/2'
'-x, -y, -z'
'x, -y, z-1/2'
'-x+1/2, -y+1/2, -z'
'x+1/2, -y+1/2, z-1/2'

loop_
_atom_site_label
_atom_site_type_symbol
_atom_site_fract_x
_atom_site_fract_y
_atom_site_fract_z
_atom_site_U_iso_or_equiv
_atom_site_adp_type
_atom_site_occupancy
_atom_site_site_symmetry_order
_atom_site_calc_flag
_atom_site_refinement_flags_posn
_atom_site_refinement_flags_adp
O44 O 0.12782(12) 0.38018(16) 0.25106(6) 0.0306(4) Uani 1 1 d . .
N10 N 0.11566(12) 0.51624(15) 0.55654(6) 0.0137(4) Uani 1 1 d . .
N1 N 0.11740(12) 0.31836(15) 0.56144(6) 0.0140(4) Uani 1 1 d . .
N2 N 0.12100(12) 0.23030(15) 0.52943(6) 0.0157(4) Uani 1 1 d . .
N53 N 0.17648(15) 0.93216(18) 0.38116(8) 0.0287(5) Uani 1 1 d . .
N52 N 0.20747(17) 0.63785(18) 0.32785(8) 0.0330(6) Uani 1 1 d . .
C008 C 0.13251(13) 0.38962(18) 0.48749(8) 0.0130(4) Uani 1 1 d . .
C009 C 0.12301(13) 0.41496(18) 0.53699(7) 0.0132(4) Uani 1 1 d . .
C00A C 0.13344(13) 0.58187(18) 0.47244(7) 0.0127(4) Uani 1 1 d . .
C00B C 0.12098(13) 0.59487(18) 0.52365(7) 0.0130(4) Uani 1 1 d . .
C4 C 0.13683(13) 0.47631(18) 0.45320(7) 0.0126(4) Uani 1 1 d . .
C00D C 0.11472(14) 0.71170(18) 0.53513(8) 0.0144(4) Uani 1 1 d . .
C11 C 0.10760(14) 0.29984(19) 0.61227(8) 0.0155(5) Uani 1 1 d . .
C3 C 0.12989(14) 0.27203(18) 0.48536(8) 0.0146(4) Uani 1 1 d . .
C46 C 0.05983(15) 0.46796(18) 0.36792(8) 0.0161(5) Uani 1 1 d . .
H46 H 0.008659 0.497539 0.379776 0.019 Uiso 1 1 calc R U
C41 C 0.13797(14) 0.45007(18) 0.40009(7) 0.0128(4) Uani 1 1 d . .
C51 C 0.16293(14) 0.72799(19) 0.40682(8) 0.0158(5) Uani 1 1 d . .
C00K C 0.12466(14) 0.77234(18) 0.49213(8) 0.0149(4) Uani 1 1 d . .
C5 C 0.14034(14) 0.69411(18) 0.45173(8) 0.0138(4) Uani 1 1 d . .
C45 C 0.05848(15) 0.44183(19) 0.31863(8) 0.0191(5) Uani 1 1 d . .
H45 H 0.006212 0.452999 0.297337 0.023 Uiso 1 1 calc R U
C12 C 0.05768(14) 0.2104(2) 0.62551(8) 0.0186(5) Uani 1 1 d . .
H12 H 0.031123 0.162573 0.601595 0.022 Uiso 1 1 calc R U
C16 C 0.14862(15) 0.37135(19) 0.64751(8) 0.0181(5) Uani 1 1 d . .
H16 H 0.18322 0.430111 0.638304 0.022 Uiso 1 1 calc R U
C53 C 0.16995(15) 0.8432(2) 0.39436(8) 0.0189(5) Uani 1 1 d . .
C43 C 0.21238(15) 0.3782(2) 0.33235(8) 0.0192(5) Uani 1 1 d . .
H43 H 0.263245 0.348197 0.320353 0.023 Uiso 1 1 calc R U
C42 C 0.21304(14) 0.40287(19) 0.38217(8) 0.0172(5) Uani 1 1 d . .
H42 H 0.26422 0.387632 0.403712 0.021 Uiso 1 1 calc R U
C9 C 0.10151(15) 0.76161(19) 0.57944(8) 0.0178(5) Uani 1 1 d . .
H9 H 0.095447 0.720025 0.607545 0.021 Uiso 1 1 calc R U
C31 C 0.13713(16) 0.19577(19) 0.44281(8) 0.0186(5) Uani 1 1 d . .
H31A H 0.198178 0.195679 0.434382 0.028 Uiso 1 1 calc R U
H31B H 0.097199 0.220079 0.414958 0.028 Uiso 1 1 calc R U
H31C H 0.120672 0.12267 0.451808 0.028 Uiso 1 1 calc R U
C52 C 0.18560(16) 0.66552(19) 0.36498(8) 0.0202(5) Uani 1 1 d . .
C8 C 0.09758(16) 0.8762(2) 0.58060(9) 0.0208(5) Uani 1 1 d . .
H8 H 0.089545 0.9119 0.610007 0.025 Uiso 1 1 calc R U
C44 C 0.13507(16) 0.39891(19) 0.30079(8) 0.0190(5) Uani 1 1 d . .
C15 C 0.13701(16) 0.3535(2) 0.69691(8) 0.0217(5) Uani 1 1 d . .
H15 H 0.163094 0.401441 0.720916 0.026 Uiso 1 1 calc R U
C7 C 0.10551(16) 0.93749(19) 0.53851(8) 0.0218(5) Uani 1 1 d . .
H7 H 0.101226 1.013785 0.539823 0.026 Uiso 1 1 calc R U
C6 C 0.11987(16) 0.88654(19) 0.49401(9) 0.0204(5) Uani 1 1 d . .
H6 H 0.12613 0.928487 0.466033 0.024 Uiso 1 1 calc R U
C14 C 0.08673(15) 0.2645(2) 0.71044(8) 0.0246(6) Uani 1 1 d . .
H14 H 0.079276 0.25303 0.743495 0.03 Uiso 1 1 calc R U
C13 C 0.04783(16) 0.1933(2) 0.67518(9) 0.0245(5) Uani 1 1 d . .
H13 H 0.014775 0.133268 0.684554 0.029 Uiso 1 1 calc R U
C47 C 0.2091(2) 0.3523(3) 0.22958(10) 0.0577(11) Uani 1 1 d . .
H47A H 0.25568 0.404306 0.240245 0.087 Uiso 1 1 calc R U
H47B H 0.197563 0.354365 0.194279 0.087 Uiso 1 1 calc R U
H47C H 0.228224 0.279704 0.239893 0.087 Uiso 1 1 calc R U

loop_
_atom_site_aniso_label
_atom_site_aniso_U_11
_atom_site_aniso_U_22
_atom_site_aniso_U_33
_atom_site_aniso_U_23
_atom_site_aniso_U_13
_atom_site_aniso_U_12
O44 0.0336(10) 0.0462(12) 0.0112(8) -0.0061(7) -0.0009(7) 0.0220(9)
N10 0.0124(9) 0.0167(10) 0.0120(9) 0.0015(7) 0.0020(7) 0.0019(7)
N1 0.0147(9) 0.0154(10) 0.0122(9) 0.0012(7) 0.0031(7) 0.0024(7)
N2 0.0132(9) 0.0189(10) 0.0150(9) 0.0002(8) 0.0018(7) 0.0008(7)
N53 0.0335(12) 0.0256(12) 0.0276(11) 0.0070(10) 0.0057(9) -0.0026(10)
N52 0.0540(15) 0.0251(12) 0.0227(11) 0.0028(9) 0.0168(10) -0.0093(11)
C008 0.0081(10) 0.0161(11) 0.0146(10) 0.0007(9) 0.0004(8) 0.0022(8)
C009 0.0095(10) 0.0158(11) 0.0143(10) 0.0028(9) 0.0009(8) 0.0017(8)
C00A 0.0088(10) 0.0179(11) 0.0115(10) 0.0008(8) 0.0011(8) 0.0011(8)
C00B 0.0077(10) 0.0176(11) 0.0133(10) -0.0005(8) 0.0000(8) 0.0013(8)
C4 0.0070(9) 0.0178(11) 0.0130(10) 0.0011(8) 0.0011(8) 0.0023(8)
C00D 0.0090(10) 0.0167(11) 0.0171(11) 0.0016(9) -0.0005(8) 0.0010(8)
C11 0.0116(10) 0.0216(12) 0.0137(10) 0.0049(9) 0.0034(8) 0.0072(9)
C3 0.0099(10) 0.0175(11) 0.0159(11) 0.0001(9) -0.0007(8) 0.0007(8)
C46 0.0128(10) 0.0200(12) 0.0157(11) 0.0003(9) 0.0026(8) 0.0032(9)
C41 0.0138(10) 0.0141(11) 0.0108(10) 0.0023(8) 0.0030(8) -0.0016(8)
C51 0.0132(11) 0.0191(12) 0.0146(11) 0.0008(9) -0.0014(8) -0.0009(9)
C00K 0.0122(10) 0.0169(11) 0.0150(10) 0.0006(9) -0.0012(8) 0.0011(9)
C5 0.0079(9) 0.0183(11) 0.0149(10) 0.0015(8) -0.0004(8) 0.0017(8)
C45 0.0158(11) 0.0257(13) 0.0144(11) -0.0022(9) -0.0043(9) 0.0031(9)
C12 0.0125(11) 0.0245(13) 0.0188(11) 0.0061(10) 0.0017(9) 0.0023(9)
C16 0.0165(11) 0.0217(12) 0.0162(11) 0.0053(9) 0.0027(9) 0.0052(9)
C53 0.0173(11) 0.0230(13) 0.0164(11) 0.0024(10) 0.0010(9) -0.0011(9)
C43 0.0166(11) 0.0273(13) 0.0140(11) 0.0009(9) 0.0037(9) 0.0095(10)
C42 0.0125(10) 0.0240(12) 0.0144(11) 0.0026(9) -0.0017(8) 0.0047(9)
C9 0.0176(11) 0.0207(12) 0.0151(11) 0.0008(9) 0.0023(9) 0.0022(9)
C31 0.0205(12) 0.0159(12) 0.0191(11) -0.0005(9) 0.0006(9) 0.0009(9)
C52 0.0234(12) 0.0200(12) 0.0175(12) 0.0053(9) 0.0040(9) -0.0053(10)
C8 0.0213(12) 0.0212(13) 0.0201(12) -0.0069(10) 0.0033(9) 0.0018(10)
C44 0.0251(12) 0.0212(12) 0.0104(10) -0.0018(9) 0.0011(9) 0.0063(10)
C15 0.0219(12) 0.0280(13) 0.0150(11) 0.0002(10) 0.0014(9) 0.0078(10)
C7 0.0264(13) 0.0144(12) 0.0249(12) -0.0028(10) 0.0043(10) 0.0019(10)
C6 0.0222(12) 0.0176(12) 0.0212(12) 0.0034(9) 0.0013(9) 0.0003(9)
C14 0.0162(11) 0.0439(16) 0.0148(11) 0.0089(11) 0.0064(9) 0.0087(11)
C13 0.0156(11) 0.0325(14) 0.0264(13) 0.0127(11) 0.0070(9) 0.0004(10)
C47 0.053(2) 0.107(3) 0.0134(13) -0.0050(15) 0.0040(13) 0.056(2)

loop_
_atom_type_symbol
_atom_type_description
_atom_type_scat_dispersion_real
_atom_type_scat_dispersion_imag
_atom_type_scat_source
C C 0.0033 0.0016 'International Tables Vol C Tables 4.2.6.8 and 6.1.1.4'
H H 0 0 'International Tables Vol C Tables 4.2.6.8 and 6.1.1.4'
N N 0.0061 0.0033 'International Tables Vol C Tables 4.2.6.8 and 6.1.1.4'
O O 0.0106 0.006 'International Tables Vol C Tables 4.2.6.8 and 6.1.1.4'

loop_
_geom_angle_atom_site_label_1
_geom_angle_atom_site_label_2
_geom_angle_atom_site_label_3
_geom_angle
C44 O44 C47 117.44(19)
C00B N10 C009 112.25(18)
C009 N1 N2 110.49(17)
C009 N1 C11 129.18(18)
N2 N1 C11 120.33(17)
C3 N2 N1 106.88(18)
C009 C008 C4 119.19(19)
C009 C008 C3 104.64(18)
C4 C008 C3 136.0(2)
N10 C009 N1 125.64(19)
N10 C009 C008 126.81(19)
N1 C009 C008 107.46(19)
C4 C00A C00B 118.83(19)
C4 C00A C5 134.31(19)
C00B C00A C5 106.86(18)
N10 C00B C00A 127.2(2)
N10 C00B C00D 123.32(19)
C00A C00B C00D 109.48(18)
C00A C4 C008 115.60(19)
C00A C4 C41 124.85(19)
C008 C4 C41 119.40(19)
C9 C00D C00K 122.4(2)
C9 C00D C00B 129.2(2)
C00K C00D C00B 108.44(19)
C12 C11 C16 121.3(2)
C12 C11 N1 119.3(2)
C16 C11 N1 119.4(2)
N2 C3 C008 110.52(19)
N2 C3 C31 119.2(2)
C008 C3 C31 130.2(2)
C45 C46 C41 120.1(2)
C45 C46 H46 120
C41 C46 H46 120
C42 C41 C46 119.34(19)
C42 C41 C4 121.60(19)
C46 C41 C4 118.97(18)
C5 C51 C52 130.6(2)
C5 C51 C53 122.2(2)
C52 C51 C53 107.18(19)
C6 C00K C00D 118.8(2)
C6 C00K C5 132.5(2)
C00D C00K C5 108.68(19)
C51 C5 C00A 130.6(2)
C51 C5 C00K 122.8(2)
C00A C5 C00K 106.39(17)
C46 C45 C44 120.0(2)
C46 C45 H45 120
C44 C45 H45 120
C11 C12 C13 119.0(2)
C11 C12 H12 120.5
C13 C12 H12 120.5
C11 C16 C15 118.8(2)
C11 C16 H16 120.6
C15 C16 H16 120.6
N53 C53 C51 175.1(2)
C44 C43 C42 119.2(2)
C44 C43 H43 120.4
C42 C43 H43 120.4
C41 C42 C43 120.6(2)
C41 C42 H42 119.7
C43 C42 H42 119.7
C00D C9 C8 117.9(2)
C00D C9 H9 121.1
C8 C9 H9 121.1
C3 C31 H31A 109.5
C3 C31 H31B 109.5
H31A C31 H31B 109.5
C3 C31 H31C 109.5
H31A C31 H31C 109.5
H31B C31 H31C 109.5
N52 C52 C51 165.2(2)
C7 C8 C9 120.7(2)
C7 C8 H8 119.6
C9 C8 H8 119.6
O44 C44 C43 124.0(2)
O44 C44 C45 115.36(19)
C43 C44 C45 120.6(2)
C14 C15 C16 120.3(2)
C14 C15 H15 119.9
C16 C15 H15 119.9
C8 C7 C6 121.1(2)
C8 C7 H7 119.5
C6 C7 H7 119.5
C00K C6 C7 119.1(2)
C00K C6 H6 120.4
C7 C6 H6 120.4
C13 C14 C15 120.3(2)
C13 C14 H14 119.9
C15 C14 H14 119.9
C14 C13 C12 120.4(2)
C14 C13 H13 119.8
C12 C13 H13 119.8
O44 C47 H47A 109.5
O44 C47 H47B 109.5
H47A C47 H47B 109.5
O44 C47 H47C 109.5
H47A C47 H47C 109.5
H47B C47 H47C 109.5

loop_
_geom_bond_atom_site_label_1
_geom_bond_atom_site_label_2
_geom_bond_distance
O44 C44 1.368(3)
O44 C47 1.438(3)
N10 C00B 1.318(3)
N10 C009 1.350(3)
N1 C009 1.357(3)
N1 N2 1.385(3)
N1 C11 1.426(3)
N2 C3 1.324(3)
N53 C53 1.146(3)
N52 C52 1.146(3)
C008 C009 1.406(3)
C008 C4 1.414(3)
C008 C3 1.430(3)
C00A C4 1.388(3)
C00A C00B 1.436(3)
C00A C5 1.484(3)
C00B C00D 1.459(3)
C4 C41 1.484(3)
C00D C9 1.384(3)
C00D C00K 1.406(3)
C11 C12 1.385(3)
C11 C16 1.388(3)
C3 C31 1.497(3)
C46 C45 1.379(3)
C46 C41 1.398(3)
C46 H46 0.93
C41 C42 1.389(3)
C51 C5 1.367(3)
C51 C52 1.439(3)
C51 C53 1.447(3)
C00K C6 1.390(3)
C00K C5 1.492(3)
C45 C44 1.387(3)
C45 H45 0.93
C12 C13 1.393(3)
C12 H12 0.93
C16 C15 1.393(3)
C16 H16 0.93
C43 C44 1.385(3)
C43 C42 1.390(3)
C43 H43 0.93
C42 H42 0.93
C9 C8 1.394(3)
C9 H9 0.93
C31 H31A 0.96
C31 H31B 0.96
C31 H31C 0.96
C8 C7 1.383(3)
C8 H8 0.93
C15 C14 1.386(4)
C15 H15 0.93
C7 C6 1.398(3)
C7 H7 0.93
C6 H6 0.93
C14 C13 1.375(4)
C14 H14 0.93
C13 H13 0.93
C47 H47A 0.96
C47 H47B 0.96
C47 H47C 0.96

loop_
_platon_squeeze_void_nr
_platon_squeeze_void_average_x
_platon_squeeze_void_average_y
_platon_squeeze_void_average_z
_platon_squeeze_void_volume
_platon_squeeze_void_count_electrons
_platon_squeeze_void_content
1 1.000 0.104 0.250 153 57 ' '
2 1.000 -0.105 0.750 153 57 ' '
3 0.500 0.395 0.750 153 57 ' '
4 0.500 0.604 0.250 153 57 ' '
